data_1513588
loop_
_publ_author_name
'Mukherjee, Arijit'
'Desiraju, Gautam R.'

_publ_section_title
;
 Halogen bonds in some dihalogenated phenols: applications to crystal
 engineering
;
_journal_issue 1
_journal_name_full IUCrJ
_journal_page_first 49
_journal_page_last 60
_journal_paper_doi 10.1107/S2052252513025657
_journal_volume 1
_journal_year 2014
_chemical_formula_moiety 'C7 H3 Cl3 O3'
_chemical_formula_sum 'C7 H3 Cl3 O3'
_chemical_formula_weight 241.44
_chemical_name_common '2,3,5-trichlorosalicylic acid'
_space_group_IT_number 14
_symmetry_cell_setting monoclinic
_symmetry_space_group_name_Hall '-P 2ybc'
_symmetry_space_group_name_H-M 'P 1 21/c 1'
_atom_sites_solution_hydrogens geom
_atom_sites_solution_primary direct
_atom_sites_solution_secondary difmap
_audit_creation_method SHELXL-97
_cell_angle_alpha 90.00
_cell_angle_beta 118.88(2)
_cell_angle_gamma 90.00
_cell_formula_units_Z 4
_cell_length_a 4.9531(14)
_cell_length_b 24.020(6)
_cell_length_c 8.007(3)
_cell_measurement_reflns_used 2260
_cell_measurement_temperature 150(2)
_cell_measurement_theta_max 27.5
_cell_measurement_theta_min 3.0
_cell_volume 834.1(5)
_computing_cell_refinement CrystalClear
_computing_data_collection 'CrystalClear (Rigaku, 2009)'
_computing_data_reduction CrystalClear
_computing_structure_refinement 'SHELXL-97 (Sheldrick, 2008)'
_computing_structure_solution 'SHELXL-97 (Sheldrick, 2008)'
_diffrn_ambient_temperature 150(2)
_diffrn_detector CCD
_diffrn_detector_area_resol_mean 13.6612
_diffrn_measured_fraction_theta_full 0.977
_diffrn_measured_fraction_theta_max 0.977
_diffrn_measurement_device
;
XtaLABmini: Fixed Chi 2 circle
;
_diffrn_measurement_device_type
;
Rigaku Mercury375R (2x2 bin mode)
;
_diffrn_measurement_specimen_support Fiber
_diffrn_radiation_monochromator 'Graphite Monochromator'
_diffrn_radiation_source 'fine-focus sealed tube'
_diffrn_radiation_type MoK\a
_diffrn_radiation_wavelength 0.71073
_diffrn_reflns_av_R_equivalents 0.1185
_diffrn_reflns_av_sigmaI/netI 0.0800
_diffrn_reflns_limit_h_max 6
_diffrn_reflns_limit_h_min -6
_diffrn_reflns_limit_k_max 31
_diffrn_reflns_limit_k_min -30
_diffrn_reflns_limit_l_max 8
_diffrn_reflns_limit_l_min -10
_diffrn_reflns_number 5589
_diffrn_reflns_theta_full 27.60
_diffrn_reflns_theta_max 27.60
_diffrn_reflns_theta_min 1.70
_exptl_absorpt_coefficient_mu 1.062
_exptl_absorpt_correction_T_max 1.000
_exptl_absorpt_correction_T_min 0.656
_exptl_absorpt_correction_type multi-scan
_exptl_absorpt_process_details 'Jacobson, R. (1998) Private communication'
_exptl_crystal_colour colourless
_exptl_crystal_density_diffrn 1.923
_exptl_crystal_density_method 'not measured'
_exptl_crystal_description plate
_exptl_crystal_F_000 480
_exptl_crystal_size_max 0.5
_exptl_crystal_size_mid 0.4
_exptl_crystal_size_min 0.1
_refine_diff_density_max 0.476
_refine_diff_density_min -0.447
_refine_diff_density_rms 0.118
_refine_ls_extinction_method none
_refine_ls_goodness_of_fit_ref 1.107
_refine_ls_hydrogen_treatment constr
_refine_ls_matrix_type full
_refine_ls_number_parameters 118
_refine_ls_number_reflns 1904
_refine_ls_number_restraints 0
_refine_ls_restrained_S_all 1.107
_refine_ls_R_factor_all 0.0501
_refine_ls_R_factor_gt 0.0468
_refine_ls_shift/su_max 0.000
_refine_ls_shift/su_mean 0.000
_refine_ls_structure_factor_coef Fsqd
_refine_ls_weighting_details 'calc w=1/[\s^2^(Fo^2^)+(0.0718P)^2^+0.5609P] where P=(Fo^2^+2Fc^2^)/3'
_refine_ls_weighting_scheme calc
_refine_ls_wR_factor_gt 0.1336
_refine_ls_wR_factor_ref 0.1452
_reflns_number_gt 1764
_reflns_number_total 1904
_reflns_threshold_expression >2\s(I)
_cod_data_source_file bi5001sup1.cif
_cod_data_source_block TCSA_150K
_cod_depositor_comments
;
The following automatic conversions were performed:

'_exptl_absorpt_correction_type' value 'Multi-scan' changed to
'multi-scan' according to
/usr/data/users/saulius/automatic-downloads/current/IUCr/lib/dictionaries/cif_core.dic
dictionary named 'cif_core.dic' version 2.4.2 from 2011-04-26.

Automatic conversion script
Id: cif_fix_values 2281 2013-09-26 08:29:07Z andrius 
;
_cod_original_cell_volume 834.1(4)
_cod_original_sg_symbol_H-M 'P 21/c'
_cod_database_code 1513588

loop_
_symmetry_equiv_pos_as_xyz
'x, y, z'
'-x, y+1/2, -z+1/2'
'-x, -y, -z'
'x, -y-1/2, z-1/2'

loop_
_atom_site_label
_atom_site_type_symbol
_atom_site_fract_x
_atom_site_fract_y
_atom_site_fract_z
_atom_site_U_iso_or_equiv
_atom_site_adp_type
_atom_site_occupancy
_atom_site_symmetry_multiplicity
_atom_site_calc_flag
_atom_site_refinement_flags
Cl1 Cl 0.33056(14) -0.16431(3) -0.28796(10) 0.0225(2) Uani 1 1 d .
Cl2 Cl 1.67156(14) -0.10400(3) 0.32792(9) 0.0246(2) Uani 1 1 d .
Cl3 Cl 0.69502(16) -0.23939(3) 0.06467(10) 0.0279(2) Uani 1 1 d .
O1 O 0.3808(4) -0.05513(8) -0.3912(3) 0.0244(4) Uani 1 1 d .
H1O H 0.3208 -0.0334 -0.4860 0.037 Uiso 1 1 d R
O2 O 0.8313(4) -0.01544(8) -0.3165(3) 0.0206(4) Uani 1 1 d .
O3 O 1.3017(4) -0.03746(8) 0.0007(3) 0.0217(4) Uani 1 1 d .
H3O H 1.1977 -0.0250 -0.0971 0.033 Uiso 1 1 d R
C1 C 0.8341(5) -0.09385(10) -0.1350(3) 0.0150(5) Uani 1 1 d .
C2 C 0.6953(5) -0.14378(10) -0.1192(4) 0.0167(5) Uani 1 1 d .
C3 C 0.8580(6) -0.17924(10) 0.0340(4) 0.0192(5) Uani 1 1 d .
C4 C 1.1582(6) -0.16703(10) 0.1731(4) 0.0198(5) Uani 1 1 d .
H4 H 1.2642 -0.1911 0.2753 0.024 Uiso 1 1 calc R
C5 C 1.2966(6) -0.11904(11) 0.1582(4) 0.0178(5) Uani 1 1 d .
C6 C 1.1426(6) -0.08242(10) 0.0042(4) 0.0177(5) Uani 1 1 d .
C7 C 0.6803(6) -0.05190(10) -0.2896(4) 0.0169(5) Uani 1 1 d .

loop_
_atom_site_aniso_label
_atom_site_aniso_U_11
_atom_site_aniso_U_22
_atom_site_aniso_U_33
_atom_site_aniso_U_23
_atom_site_aniso_U_13
_atom_site_aniso_U_12
Cl1 0.0157(3) 0.0206(3) 0.0232(4) -0.0023(2) 0.0030(3) -0.0024(2)
Cl2 0.0154(3) 0.0314(4) 0.0183(4) -0.0037(2) 0.0013(3) -0.0001(2)
Cl3 0.0280(4) 0.0196(4) 0.0292(4) 0.0043(2) 0.0084(3) -0.0042(2)
O1 0.0151(9) 0.0292(10) 0.0241(10) 0.0109(8) 0.0058(8) 0.0029(7)
O2 0.0183(9) 0.0223(9) 0.0166(9) 0.0032(7) 0.0048(8) -0.0003(7)
O3 0.0172(9) 0.0234(9) 0.0194(9) 0.0018(7) 0.0049(8) -0.0048(7)
C1 0.0153(11) 0.0169(11) 0.0113(10) -0.0009(9) 0.0054(9) 0.0017(8)
C2 0.0134(11) 0.0191(11) 0.0157(12) -0.0036(9) 0.0055(9) 0.0005(8)
C3 0.0211(12) 0.0162(11) 0.0176(12) -0.0004(9) 0.0071(10) 0.0007(9)
C4 0.0200(12) 0.0193(12) 0.0176(12) 0.0011(9) 0.0072(10) 0.0032(9)
C5 0.0151(11) 0.0215(12) 0.0137(12) -0.0033(9) 0.0045(10) 0.0006(9)
C6 0.0167(11) 0.0180(11) 0.0180(12) -0.0035(9) 0.0081(10) -0.0014(9)
C7 0.0176(11) 0.0180(11) 0.0152(12) -0.0021(9) 0.0081(10) 0.0011(8)

loop_
_atom_type_symbol
_atom_type_description
_atom_type_scat_dispersion_real
_atom_type_scat_dispersion_imag
_atom_type_scat_source
C C 0.0033 0.0016 'International Tables Vol C Tables 4.2.6.8 and 6.1.1.4'
H H 0.0000 0.0000 'International Tables Vol C Tables 4.2.6.8 and 6.1.1.4'
Cl Cl 0.1484 0.1585 'International Tables Vol C Tables 4.2.6.8 and 6.1.1.4'
O O 0.0106 0.0060 'International Tables Vol C Tables 4.2.6.8 and 6.1.1.4'

loop_
_geom_angle_atom_site_label_1
_geom_angle_atom_site_label_2
_geom_angle_atom_site_label_3
_geom_angle
C7 O1 H1O 108.8
C6 O3 H3O 103.0
C6 C1 C2 118.6(2)
C6 C1 C7 116.6(2)
C2 C1 C7 124.8(2)
C3 C2 C1 119.9(2)
C3 C2 Cl1 117.3(2)
C1 C2 Cl1 122.77(19)
C2 C3 C4 121.2(2)
C2 C3 Cl3 121.8(2)
C4 C3 Cl3 116.98(19)
C5 C4 C3 119.4(2)
C5 C4 H4 120.3
C3 C4 H4 120.3
C4 C5 C6 121.3(2)
C4 C5 Cl2 119.9(2)
C6 C5 Cl2 118.8(2)
O3 C6 C5 116.5(2)
O3 C6 C1 124.0(2)
C5 C6 C1 119.5(2)
O2 C7 O1 122.3(2)
O2 C7 C1 121.0(2)
O1 C7 C1 116.7(2)

loop_
_geom_bond_atom_site_label_1
_geom_bond_atom_site_label_2
_geom_bond_distance
Cl1 C2 1.725(3)
Cl2 C5 1.729(3)
Cl3 C3 1.729(3)
O1 C7 1.305(3)
O1 H1O 0.8484
O2 C7 1.236(3)
O3 C6 1.345(3)
O3 H3O 0.7610
C1 C6 1.417(3)
C1 C2 1.419(3)
C1 C7 1.489(3)
C2 C3 1.387(4)
C3 C4 1.392(4)
C4 C5 1.375(4)
C4 H4 0.9300
C5 C6 1.403(4)

loop_
_geom_torsion_atom_site_label_1
_geom_torsion_atom_site_label_2
_geom_torsion_atom_site_label_3
_geom_torsion_atom_site_label_4
_geom_torsion
C6 C1 C2 C3 2.2(4)
C7 C1 C2 C3 -178.3(2)
C6 C1 C2 Cl1 -175.73(19)
C7 C1 C2 Cl1 3.8(4)
C1 C2 C3 C4 -0.5(4)
Cl1 C2 C3 C4 177.6(2)
C1 C2 C3 Cl3 177.70(19)
Cl1 C2 C3 Cl3 -4.3(3)
C2 C3 C4 C5 -0.3(4)
Cl3 C3 C4 C5 -178.5(2)
C3 C4 C5 C6 -0.8(4)
C3 C4 C5 Cl2 -178.9(2)
C4 C5 C6 O3 -178.3(2)
Cl2 C5 C6 O3 -0.2(3)
C4 C5 C6 C1 2.6(4)
Cl2 C5 C6 C1 -179.34(19)
C2 C1 C6 O3 177.7(2)
C7 C1 C6 O3 -1.8(4)
C2 C1 C6 C5 -3.2(4)
C7 C1 C6 C5 177.3(2)
C6 C1 C7 O2 14.1(3)
C2 C1 C7 O2 -165.4(2)
C6 C1 C7 O1 -164.6(2)
C2 C1 C7 O1 15.9(4)
